data_7037685
loop_
_publ_author_name
'McLeod, Nicolas A.'
'Kuzmina, Lyudmila G.'
'Korobkov, Ilia'
'Howard, Judith A. K.'
'Nikonov, Georgii I.'

_publ_section_title
;
 Hydridosilylamido complexes of Ta and Mo isolobal with Berry's
 zirconocenes: syntheses, \b-Si-H agostic interactions, catalytic
 hydrosilylation, and insight into mechanism.
;
_journal_issue 6
_journal_name_full 'Dalton transactions (Cambridge, England : 2003)'
_journal_page_first 2554
_journal_page_last 2561
_journal_paper_doi 10.1039/c5dt04548g
_journal_volume 45
_journal_year 2016
_chemical_formula_sum 'C31 H53 Mo N3 Si'
_chemical_formula_weight 591.79
_space_group_crystal_system triclinic
_space_group_IT_number 2
_space_group_name_Hall '-P 1'
_space_group_name_H-M_alt 'P -1'
_symmetry_space_group_name_Hall '-P 1'
_symmetry_space_group_name_H-M 'P -1'
_atom_sites_solution_hydrogens mixed
_audit_creation_method SHELXL-2014/7
_audit_update_record
;
2015-11-17 deposited with the CCDC.
2015-12-15 downloaded from the CCDC.
;
_cell_angle_alpha 108.896(2)
_cell_angle_beta 90.882(3)
_cell_angle_gamma 110.844(2)
_cell_formula_units_Z 2
_cell_length_a 10.8122(14)
_cell_length_b 10.8705(14)
_cell_length_c 16.219(2)
_cell_measurement_reflns_used 2565
_cell_measurement_temperature 200(2)
_cell_measurement_theta_max 22.09
_cell_measurement_theta_min 2.45
_cell_volume 1667.0(4)
_computing_cell_refinement 'APEX II, Bruker (2009)'
_computing_data_collection 'APEX II, Bruker (2009)'
_computing_data_reduction 'XPREP, Bruker (2009)'
_computing_molecular_graphics 'SHELXTL, Bruker (2004)'
_computing_publication_material 'SHELXTL, Bruker (2004)'
_computing_structure_refinement 'SHELXL-2014/7 (Sheldrick, 2014)'
_computing_structure_solution 'SHELXS-03 (Sheldrick, 2003)'
_diffrn_ambient_temperature 200(2)
_diffrn_measured_fraction_theta_full 0.990
_diffrn_measured_fraction_theta_max 0.990
_diffrn_measurement_device_type 'Bruker APEX-II CCD'
_diffrn_measurement_method '\f and \w scans'
_diffrn_radiation_type MoK\a
_diffrn_radiation_wavelength 0.71073
_diffrn_reflns_av_R_equivalents 0.0497
_diffrn_reflns_av_unetI/netI 0.0802
_diffrn_reflns_laue_measured_fraction_full 0.990
_diffrn_reflns_laue_measured_fraction_max 0.990
_diffrn_reflns_limit_h_max 12
_diffrn_reflns_limit_h_min -12
_diffrn_reflns_limit_k_max 12
_diffrn_reflns_limit_k_min -12
_diffrn_reflns_limit_l_max 19
_diffrn_reflns_limit_l_min -19
_diffrn_reflns_number 11842
_diffrn_reflns_point_group_measured_fraction_full 0.990
_diffrn_reflns_point_group_measured_fraction_max 0.990
_diffrn_reflns_theta_full 24.855
_diffrn_reflns_theta_max 24.855
_diffrn_reflns_theta_min 2.038
_exptl_absorpt_coefficient_mu 0.451
_exptl_absorpt_correction_T_max 0.7451
_exptl_absorpt_correction_T_min 0.6227
_exptl_absorpt_correction_type multi-scan
_exptl_absorpt_process_details 'SADABS, Bruker (2003)'
_exptl_crystal_colour yellow
_exptl_crystal_density_diffrn 1.179
_exptl_crystal_density_meas ?
_exptl_crystal_description block
_exptl_crystal_F_000 632
_exptl_crystal_size_max 0.110
_exptl_crystal_size_mid 0.080
_exptl_crystal_size_min 0.060
_refine_diff_density_max 0.437
_refine_diff_density_min -0.418
_refine_diff_density_rms 0.076
_refine_ls_extinction_method none
_refine_ls_goodness_of_fit_ref 1.012
_refine_ls_hydrogen_treatment mixed
_refine_ls_matrix_type full
_refine_ls_number_parameters 331
_refine_ls_number_reflns 5716
_refine_ls_number_restraints 0
_refine_ls_restrained_S_all 1.012
_refine_ls_R_factor_all 0.0757
_refine_ls_R_factor_gt 0.0487
_refine_ls_shift/su_max 0.001
_refine_ls_shift/su_mean 0.000
_refine_ls_structure_factor_coef Fsqd
_refine_ls_weighting_details 'w=1/[\s^2^(Fo^2^)+(0.0450P)^2^+0.1350P] where P=(Fo^2^+2Fc^2^)/3'
_refine_ls_weighting_scheme calc
_refine_ls_wR_factor_gt 0.0961
_refine_ls_wR_factor_ref 0.1065
_reflns_Friedel_coverage 0.000
_reflns_number_gt 4283
_reflns_number_total 5716
_reflns_threshold_expression 'I > 2\s(I)'
_cod_data_source_file c5dt04548g2.cif
_cod_data_source_block gn033
_cod_depositor_comments
;
The following automatic conversions were performed:

'_exptl_crystal_density_meas' value 'n/a' was changed to '?' - the
value is perceived as not measured.

Automatic conversion script
Id: cif_fix_values 4268 2015-11-12 08:31:59Z antanas 

 Adding full bibliography for 7037684--7037685.cif.
;
_cod_database_code 7037685
_shelx_shelxl_version_number 2014/7
_shelx_space_group_comment
; 
The symmetry employed for this shelxl refinement is uniquely defined 
by the following loop, which should always be used as a source of 
symmetry information in preference to the above space-group names. 
They are only intended as comments. 
;
_shelx_estimated_absorpt_t_min 0.952
_shelx_estimated_absorpt_t_max 0.973

loop_
_space_group_symop_operation_xyz
'x, y, z'
'-x, -y, -z'

loop_
_atom_site_label
_atom_site_type_symbol
_atom_site_fract_x
_atom_site_fract_y
_atom_site_fract_z
_atom_site_U_iso_or_equiv
_atom_site_adp_type
_atom_site_occupancy
_atom_site_site_symmetry_order
_atom_site_calc_flag
_atom_site_refinement_flags_posn
_atom_site_refinement_flags_adp
Mo1 Mo 0.63637(4) 0.32689(4) 0.30459(2) 0.03059(12) Uani 1 1 d . .
Si1 Si 0.41760(12) 0.21263(13) 0.39256(8) 0.0432(3) Uani 1 1 d . .
N1 N 0.4584(3) 0.1765(3) 0.2877(2) 0.0366(8) Uani 1 1 d . .
N2 N 0.6432(3) 0.5003(3) 0.3336(2) 0.0322(8) Uani 1 1 d . .
N3 N 0.7058(3) 0.2837(3) 0.2083(2) 0.0357(8) Uani 1 1 d . .
C1 C 0.7873(4) 0.3415(5) 0.3986(3) 0.0507(12) Uani 1 1 d . .
H1A H 0.7611 0.3659 0.4574 0.076 Uiso 1 1 calc R U
H1B H 0.7972 0.2509 0.3829 0.076 Uiso 1 1 calc R U
H1C H 0.8726 0.4144 0.3983 0.076 Uiso 1 1 calc R U
C2 C 0.4121(5) 0.0826(5) 0.4440(3) 0.0641(15) Uani 1 1 d . .
H2A H 0.4060 0.1206 0.5068 0.096 Uiso 1 1 calc R U
H2B H 0.4936 0.0626 0.4374 0.096 Uiso 1 1 calc R U
H2C H 0.3338 -0.0043 0.4153 0.096 Uiso 1 1 calc R U
C3 C 0.2758(5) 0.2692(6) 0.4148(3) 0.0657(15) Uani 1 1 d . .
H3A H 0.1934 0.1868 0.4056 0.098 Uiso 1 1 calc R U
H3B H 0.2665 0.3174 0.3748 0.098 Uiso 1 1 calc R U
H3C H 0.2922 0.3336 0.4759 0.098 Uiso 1 1 calc R U
C4 C 0.3701(4) 0.0662(4) 0.2050(3) 0.0420(11) Uani 1 1 d . .
C5 C 0.2513(5) -0.0371(6) 0.2285(3) 0.089(2) Uani 1 1 d . .
H5A H 0.1939 -0.1090 0.1743 0.133 Uiso 1 1 calc R U
H5B H 0.2836 -0.0823 0.2625 0.133 Uiso 1 1 calc R U
H5C H 0.1999 0.0134 0.2636 0.133 Uiso 1 1 calc R U
C6 C 0.3178(5) 0.1405(5) 0.1567(3) 0.0683(16) Uani 1 1 d . .
H6A H 0.2595 0.0713 0.1021 0.102 Uiso 1 1 calc R U
H6B H 0.2669 0.1889 0.1942 0.102 Uiso 1 1 calc R U
H6C H 0.3933 0.2093 0.1425 0.102 Uiso 1 1 calc R U
C7 C 0.4465(5) -0.0109(5) 0.1464(3) 0.0741(17) Uani 1 1 d . .
H7A H 0.3863 -0.0820 0.0931 0.111 Uiso 1 1 calc R U
H7B H 0.5205 0.0562 0.1299 0.111 Uiso 1 1 calc R U
H7C H 0.4822 -0.0568 0.1781 0.111 Uiso 1 1 calc R U
C8 C 0.6676(4) 0.6327(4) 0.3283(2) 0.0352(10) Uani 1 1 d . .
C9 C 0.7990(4) 0.7323(4) 0.3495(3) 0.0437(11) Uani 1 1 d . .
C10 C 0.8200(5) 0.8636(5) 0.3443(3) 0.0557(13) Uani 1 1 d . .
H10A H 0.9082 0.9333 0.3579 0.067 Uiso 1 1 calc R U
C11 C 0.7165(6) 0.8935(5) 0.3201(3) 0.0639(15) Uani 1 1 d . .
H11A H 0.7335 0.9837 0.3170 0.077 Uiso 1 1 calc R U
C12 C 0.5882(5) 0.7963(5) 0.3002(3) 0.0572(13) Uani 1 1 d . .
H12A H 0.5175 0.8200 0.2836 0.069 Uiso 1 1 calc R U
C13 C 0.5593(4) 0.6620(4) 0.3039(3) 0.0416(11) Uani 1 1 d . .
C14 C 0.9146(4) 0.6990(5) 0.3758(3) 0.0571(14) Uani 1 1 d . .
H14A H 0.8772 0.6209 0.3994 0.069 Uiso 1 1 calc R U
C15 C 1.0220(5) 0.8213(6) 0.4477(4) 0.0845(19) Uani 1 1 d . .
H15A H 1.0933 0.7917 0.4611 0.127 Uiso 1 1 calc R U
H15B H 1.0596 0.9008 0.4273 0.127 Uiso 1 1 calc R U
H15C H 0.9822 0.8500 0.5010 0.127 Uiso 1 1 calc R U
C16 C 0.9781(6) 0.6458(6) 0.2965(4) 0.0815(18) Uani 1 1 d . .
H16A H 1.0527 0.6249 0.3151 0.122 Uiso 1 1 calc R U
H16B H 0.9114 0.5601 0.2535 0.122 Uiso 1 1 calc R U
H16C H 1.0114 0.7179 0.2696 0.122 Uiso 1 1 calc R U
C17 C 0.4163(4) 0.5580(5) 0.2842(3) 0.0478(12) Uani 1 1 d . .
H17A H 0.4179 0.4656 0.2820 0.057 Uiso 1 1 calc R U
C18 C 0.3382(5) 0.6026(6) 0.3575(3) 0.0786(18) Uani 1 1 d . .
H18A H 0.2457 0.5338 0.3434 0.118 Uiso 1 1 calc R U
H18B H 0.3799 0.6075 0.4131 0.118 Uiso 1 1 calc R U
H18C H 0.3384 0.6952 0.3632 0.118 Uiso 1 1 calc R U
C19 C 0.3438(6) 0.5353(6) 0.1967(3) 0.0797(17) Uani 1 1 d . .
H19A H 0.2519 0.4670 0.1879 0.119 Uiso 1 1 calc R U
H19B H 0.3422 0.6248 0.1965 0.119 Uiso 1 1 calc R U
H19C H 0.3904 0.4994 0.1491 0.119 Uiso 1 1 calc R U
C20 C 0.7747(4) 0.2826(4) 0.1364(3) 0.0342(10) Uani 1 1 d . .
C21 C 0.8576(4) 0.2055(4) 0.1195(3) 0.0402(11) Uani 1 1 d . .
C22 C 0.9345(4) 0.2138(5) 0.0524(3) 0.0486(12) Uani 1 1 d . .
H22A H 0.9929 0.1643 0.0408 0.058 Uiso 1 1 calc R U
C23 C 0.9277(5) 0.2925(5) 0.0023(3) 0.0557(14) Uani 1 1 d . .
H23A H 0.9826 0.2991 -0.0425 0.067 Uiso 1 1 calc R U
C24 C 0.8414(5) 0.3614(5) 0.0174(3) 0.0486(12) Uani 1 1 d . .
H24A H 0.8356 0.4130 -0.0189 0.058 Uiso 1 1 calc R U
C25 C 0.7629(4) 0.3587(4) 0.0831(3) 0.0382(10) Uani 1 1 d . .
C26 C 0.6644(4) 0.4297(4) 0.0949(3) 0.0445(11) Uani 1 1 d . .
H26A H 0.6312 0.4317 0.1523 0.053 Uiso 1 1 calc R U
C27 C 0.5443(5) 0.3437(5) 0.0212(3) 0.0601(14) Uani 1 1 d . .
H27A H 0.4803 0.3902 0.0291 0.090 Uiso 1 1 calc R U
H27B H 0.5751 0.3369 -0.0360 0.090 Uiso 1 1 calc R U
H27C H 0.5009 0.2492 0.0235 0.090 Uiso 1 1 calc R U
C28 C 0.7240(5) 0.5807(5) 0.0964(3) 0.0614(14) Uani 1 1 d . .
H28A H 0.6550 0.6207 0.1042 0.092 Uiso 1 1 calc R U
H28B H 0.7980 0.6371 0.1452 0.092 Uiso 1 1 calc R U
H28C H 0.7574 0.5813 0.0406 0.092 Uiso 1 1 calc R U
C29 C 0.8653(5) 0.1187(5) 0.1743(3) 0.0510(12) Uani 1 1 d . .
H29A H 0.7849 0.1036 0.2053 0.061 Uiso 1 1 calc R U
C30 C 0.8633(7) -0.0252(6) 0.1202(4) 0.099(2) Uani 1 1 d . .
H30A H 0.8685 -0.0759 0.1595 0.148 Uiso 1 1 calc R U
H30B H 0.7802 -0.0785 0.0784 0.148 Uiso 1 1 calc R U
H30C H 0.9400 -0.0141 0.0879 0.148 Uiso 1 1 calc R U
C31 C 0.9888(5) 0.2011(7) 0.2450(4) 0.0840(19) Uani 1 1 d . .
H31A H 0.9934 0.1445 0.2804 0.126 Uiso 1 1 calc R U
H31B H 1.0694 0.2228 0.2168 0.126 Uiso 1 1 calc R U
H31C H 0.9828 0.2889 0.2832 0.126 Uiso 1 1 calc R U
H H 0.532(3) 0.323(3) 0.429(2) 0.029(10) Uiso 1 1 d . .

loop_
_atom_site_aniso_label
_atom_site_aniso_U_11
_atom_site_aniso_U_22
_atom_site_aniso_U_33
_atom_site_aniso_U_23
_atom_site_aniso_U_13
_atom_site_aniso_U_12
Mo1 0.0326(2) 0.0297(2) 0.0308(2) 0.01160(15) 0.00767(14) 0.01236(15)
Si1 0.0427(7) 0.0485(8) 0.0361(7) 0.0195(6) 0.0085(6) 0.0104(6)
N1 0.041(2) 0.0339(19) 0.0316(19) 0.0137(16) 0.0066(16) 0.0085(16)
N2 0.0333(19) 0.0318(19) 0.0287(18) 0.0092(15) 0.0029(15) 0.0107(15)
N3 0.039(2) 0.0373(19) 0.035(2) 0.0155(16) 0.0086(16) 0.0167(16)
C1 0.050(3) 0.054(3) 0.053(3) 0.023(2) 0.005(2) 0.022(2)
C2 0.066(3) 0.068(4) 0.061(3) 0.039(3) 0.015(3) 0.013(3)
C3 0.058(3) 0.090(4) 0.053(3) 0.026(3) 0.015(3) 0.032(3)
C4 0.042(3) 0.037(2) 0.033(2) 0.005(2) 0.003(2) 0.006(2)
C5 0.082(4) 0.068(4) 0.060(4) 0.014(3) -0.002(3) -0.027(3)
C6 0.060(3) 0.078(4) 0.054(3) 0.017(3) -0.013(3) 0.019(3)
C7 0.064(4) 0.053(3) 0.072(4) -0.016(3) -0.004(3) 0.020(3)
C8 0.047(3) 0.027(2) 0.029(2) 0.0087(18) 0.0093(19) 0.0118(19)
C9 0.050(3) 0.034(2) 0.040(3) 0.010(2) 0.009(2) 0.010(2)
C10 0.063(3) 0.036(3) 0.054(3) 0.012(2) 0.009(3) 0.006(2)
C11 0.097(4) 0.031(3) 0.067(4) 0.023(3) 0.028(3) 0.023(3)
C12 0.070(3) 0.052(3) 0.066(3) 0.031(3) 0.019(3) 0.033(3)
C13 0.055(3) 0.037(2) 0.038(3) 0.015(2) 0.016(2) 0.022(2)
C14 0.040(3) 0.039(3) 0.076(4) 0.019(3) 0.007(3) -0.001(2)
C15 0.059(4) 0.082(4) 0.077(4) 0.010(3) -0.011(3) 0.003(3)
C16 0.065(4) 0.086(4) 0.083(4) 0.011(3) 0.001(3) 0.034(3)
C17 0.049(3) 0.051(3) 0.054(3) 0.024(2) 0.011(2) 0.026(2)
C18 0.057(3) 0.106(5) 0.060(4) 0.023(3) 0.016(3) 0.022(3)
C19 0.087(4) 0.089(4) 0.059(4) 0.023(3) 0.000(3) 0.031(4)
C20 0.035(2) 0.034(2) 0.028(2) 0.0080(19) 0.0124(18) 0.0089(19)
C21 0.039(2) 0.035(2) 0.042(3) 0.008(2) 0.011(2) 0.013(2)
C22 0.039(3) 0.047(3) 0.052(3) 0.003(2) 0.016(2) 0.020(2)
C23 0.053(3) 0.054(3) 0.044(3) 0.011(3) 0.023(2) 0.008(3)
C24 0.061(3) 0.042(3) 0.037(3) 0.015(2) 0.018(2) 0.012(2)
C25 0.047(3) 0.032(2) 0.030(2) 0.0073(19) 0.011(2) 0.012(2)
C26 0.056(3) 0.047(3) 0.038(3) 0.020(2) 0.016(2) 0.023(2)
C27 0.058(3) 0.067(3) 0.058(3) 0.023(3) 0.013(3) 0.026(3)
C28 0.086(4) 0.048(3) 0.056(3) 0.022(3) 0.009(3) 0.030(3)
C29 0.052(3) 0.053(3) 0.054(3) 0.017(2) 0.014(2) 0.028(2)
C30 0.167(7) 0.073(4) 0.090(5) 0.033(4) 0.051(5) 0.078(5)
C31 0.064(4) 0.115(5) 0.093(5) 0.050(4) 0.008(3) 0.046(4)

loop_
_atom_type_symbol
_atom_type_description
_atom_type_scat_dispersion_real
_atom_type_scat_dispersion_imag
_atom_type_scat_source
C C 0.0033 0.0016 'International Tables Vol C Tables 4.2.6.8 and 6.1.1.4'
H H 0.0000 0.0000 'International Tables Vol C Tables 4.2.6.8 and 6.1.1.4'
N N 0.0061 0.0033 'International Tables Vol C Tables 4.2.6.8 and 6.1.1.4'
Si Si 0.0817 0.0704 'International Tables Vol C Tables 4.2.6.8 and 6.1.1.4'
Mo Mo -1.6832 0.6857 'International Tables Vol C Tables 4.2.6.8 and 6.1.1.4'

loop_
_geom_angle_atom_site_label_1
_geom_angle_atom_site_label_2
_geom_angle_atom_site_label_3
_geom_angle
N3 Mo1 N2 109.70(15)
N3 Mo1 N1 107.67(14)
N2 Mo1 N1 117.15(14)
N3 Mo1 C1 100.25(16)
N2 Mo1 C1 104.25(16)
N1 Mo1 C1 116.44(16)
N3 Mo1 Si1 142.10(11)
N2 Mo1 Si1 100.10(11)
N1 Mo1 Si1 35.55(9)
C1 Mo1 Si1 94.34(13)
N1 Si1 C2 115.3(2)
N1 Si1 C3 118.3(2)
C2 Si1 C3 110.9(2)
N1 Si1 Mo1 41.93(11)
C2 Si1 Mo1 122.89(18)
C3 Si1 Mo1 125.94(18)
N1 Si1 H 94.6(14)
C2 Si1 H 106.5(14)
C3 Si1 H 109.2(14)
Mo1 Si1 H 52.6(14)
C4 N1 Si1 126.6(3)
C4 N1 Mo1 130.6(3)
Si1 N1 Mo1 102.52(15)
C8 N2 Mo1 159.4(3)
C20 N3 Mo1 166.8(3)
Mo1 C1 H1A 109.5
Mo1 C1 H1B 109.5
H1A C1 H1B 109.5
Mo1 C1 H1C 109.5
H1A C1 H1C 109.5
H1B C1 H1C 109.5
Si1 C2 H2A 109.5
Si1 C2 H2B 109.5
H2A C2 H2B 109.5
Si1 C2 H2C 109.5
H2A C2 H2C 109.5
H2B C2 H2C 109.5
Si1 C3 H3A 109.5
Si1 C3 H3B 109.5
H3A C3 H3B 109.5
Si1 C3 H3C 109.5
H3A C3 H3C 109.5
H3B C3 H3C 109.5
N1 C4 C7 111.4(3)
N1 C4 C6 107.3(3)
C7 C4 C6 109.5(4)
N1 C4 C5 109.8(4)
C7 C4 C5 110.4(4)
C6 C4 C5 108.4(4)
C4 C5 H5A 109.5
C4 C5 H5B 109.5
H5A C5 H5B 109.5
C4 C5 H5C 109.5
H5A C5 H5C 109.5
H5B C5 H5C 109.5
C4 C6 H6A 109.5
C4 C6 H6B 109.5
H6A C6 H6B 109.5
C4 C6 H6C 109.5
H6A C6 H6C 109.5
H6B C6 H6C 109.5
C4 C7 H7A 109.5
C4 C7 H7B 109.5
H7A C7 H7B 109.5
C4 C7 H7C 109.5
H7A C7 H7C 109.5
H7B C7 H7C 109.5
C9 C8 N2 118.8(4)
C9 C8 C13 122.3(4)
N2 C8 C13 118.8(4)
C10 C9 C8 117.5(4)
C10 C9 C14 120.9(4)
C8 C9 C14 121.6(4)
C11 C10 C9 121.0(5)
C11 C10 H10A 119.5
C9 C10 H10A 119.5
C10 C11 C12 121.2(5)
C10 C11 H11A 119.4
C12 C11 H11A 119.4
C11 C12 C13 121.0(5)
C11 C12 H12A 119.5
C13 C12 H12A 119.5
C8 C13 C12 116.9(4)
C8 C13 C17 123.1(4)
C12 C13 C17 119.9(4)
C9 C14 C16 110.9(4)
C9 C14 C15 114.3(4)
C16 C14 C15 109.6(4)
C9 C14 H14A 107.2
C16 C14 H14A 107.2
C15 C14 H14A 107.2
C14 C15 H15A 109.5
C14 C15 H15B 109.5
H15A C15 H15B 109.5
C14 C15 H15C 109.5
H15A C15 H15C 109.5
H15B C15 H15C 109.5
C14 C16 H16A 109.5
C14 C16 H16B 109.5
H16A C16 H16B 109.5
C14 C16 H16C 109.5
H16A C16 H16C 109.5
H16B C16 H16C 109.5
C13 C17 C19 113.5(4)
C13 C17 C18 110.8(4)
C19 C17 C18 109.6(4)
C13 C17 H17A 107.6
C19 C17 H17A 107.6
C18 C17 H17A 107.6
C17 C18 H18A 109.5
C17 C18 H18B 109.5
H18A C18 H18B 109.5
C17 C18 H18C 109.5
H18A C18 H18C 109.5
H18B C18 H18C 109.5
C17 C19 H19A 109.5
C17 C19 H19B 109.5
H19A C19 H19B 109.5
C17 C19 H19C 109.5
H19A C19 H19C 109.5
H19B C19 H19C 109.5
N3 C20 C21 118.2(4)
N3 C20 C25 120.7(4)
C21 C20 C25 121.1(4)
C22 C21 C20 118.1(4)
C22 C21 C29 120.9(4)
C20 C21 C29 121.0(4)
C23 C22 C21 121.1(4)
C23 C22 H22A 119.4
C21 C22 H22A 119.4
C24 C23 C22 119.6(4)
C24 C23 H23A 120.2
C22 C23 H23A 120.2
C23 C24 C25 122.5(5)
C23 C24 H24A 118.8
C25 C24 H24A 118.8
C24 C25 C20 117.5(4)
C24 C25 C26 121.0(4)
C20 C25 C26 121.5(4)
C25 C26 C28 113.6(4)
C25 C26 C27 109.6(4)
C28 C26 C27 109.3(4)
C25 C26 H26A 108.1
C28 C26 H26A 108.1
C27 C26 H26A 108.1
C26 C27 H27A 109.5
C26 C27 H27B 109.5
H27A C27 H27B 109.5
C26 C27 H27C 109.5
H27A C27 H27C 109.5
H27B C27 H27C 109.5
C26 C28 H28A 109.5
C26 C28 H28B 109.5
H28A C28 H28B 109.5
C26 C28 H28C 109.5
H28A C28 H28C 109.5
H28B C28 H28C 109.5
C21 C29 C30 113.5(4)
C21 C29 C31 109.7(4)
C30 C29 C31 111.0(5)
C21 C29 H29A 107.4
C30 C29 H29A 107.4
C31 C29 H29A 107.4
C29 C30 H30A 109.5
C29 C30 H30B 109.5
H30A C30 H30B 109.5
C29 C30 H30C 109.5
H30A C30 H30C 109.5
H30B C30 H30C 109.5
C29 C31 H31A 109.5
C29 C31 H31B 109.5
H31A C31 H31B 109.5
C29 C31 H31C 109.5
H31A C31 H31C 109.5
H31B C31 H31C 109.5

loop_
_geom_bond_atom_site_label_1
_geom_bond_atom_site_label_2
_geom_bond_distance
Mo1 N3 1.742(3)
Mo1 N2 1.762(3)
Mo1 N1 1.976(3)
Mo1 C1 2.143(4)
Mo1 Si1 2.8869(13)
Si1 N1 1.719(3)
Si1 C2 1.845(5)
Si1 C3 1.845(5)
Si1 H 1.34(3)
N1 C4 1.500(5)
N2 C8 1.400(5)
N3 C20 1.392(5)
C1 H1A 0.9800
C1 H1B 0.9800
C1 H1C 0.9800
C2 H2A 0.9800
C2 H2B 0.9800
C2 H2C 0.9800
C3 H3A 0.9800
C3 H3B 0.9800
C3 H3C 0.9800
C4 C7 1.513(6)
C4 C6 1.520(6)
C4 C5 1.524(6)
C5 H5A 0.9800
C5 H5B 0.9800
C5 H5C 0.9800
C6 H6A 0.9800
C6 H6B 0.9800
C6 H6C 0.9800
C7 H7A 0.9800
C7 H7B 0.9800
C7 H7C 0.9800
C8 C9 1.398(5)
C8 C13 1.401(6)
C9 C10 1.395(6)
C9 C14 1.510(6)
C10 C11 1.357(7)
C10 H10A 0.9500
C11 C12 1.367(7)
C11 H11A 0.9500
C12 C13 1.402(6)
C12 H12A 0.9500
C13 C17 1.510(6)
C14 C16 1.512(7)
C14 C15 1.528(6)
C14 H14A 1.0000
C15 H15A 0.9800
C15 H15B 0.9800
C15 H15C 0.9800
C16 H16A 0.9800
C16 H16B 0.9800
C16 H16C 0.9800
C17 C19 1.513(6)
C17 C18 1.519(6)
C17 H17A 1.0000
C18 H18A 0.9800
C18 H18B 0.9800
C18 H18C 0.9800
C19 H19A 0.9800
C19 H19B 0.9800
C19 H19C 0.9800
C20 C21 1.406(5)
C20 C25 1.409(5)
C21 C22 1.387(6)
C21 C29 1.511(6)
C22 C23 1.374(6)
C22 H22A 0.9500
C23 C24 1.370(6)
C23 H23A 0.9500
C24 C25 1.372(6)
C24 H24A 0.9500
C25 C26 1.505(6)
C26 C28 1.527(6)
C26 C27 1.533(6)
C26 H26A 1.0000
C27 H27A 0.9800
C27 H27B 0.9800
C27 H27C 0.9800
C28 H28A 0.9800
C28 H28B 0.9800
C28 H28C 0.9800
C29 C30 1.518(6)
C29 C31 1.528(6)
C29 H29A 1.0000
C30 H30A 0.9800
C30 H30B 0.9800
C30 H30C 0.9800
C31 H31A 0.9800
C31 H31B 0.9800
C31 H31C 0.9800

loop_
_geom_torsion_atom_site_label_1
_geom_torsion_atom_site_label_2
_geom_torsion_atom_site_label_3
_geom_torsion_atom_site_label_4
_geom_torsion
C2 Si1 N1 C4 74.0(4)
C3 Si1 N1 C4 -60.7(4)
Mo1 Si1 N1 C4 -174.2(4)
C2 Si1 N1 Mo1 -111.8(2)
C3 Si1 N1 Mo1 113.5(2)
N3 Mo1 N2 C8 2.8(8)
N1 Mo1 N2 C8 -120.2(8)
C1 Mo1 N2 C8 109.5(8)
Si1 Mo1 N2 C8 -153.4(8)
N2 Mo1 N3 C20 18.9(13)
N1 Mo1 N3 C20 147.4(12)
C1 Mo1 N3 C20 -90.4(13)
Si1 Mo1 N3 C20 158.6(12)
Si1 N1 C4 C7 -137.7(4)
Mo1 N1 C4 C7 49.8(5)
Si1 N1 C4 C6 102.5(4)
Mo1 N1 C4 C6 -70.0(5)
Si1 N1 C4 C5 -15.1(5)
Mo1 N1 C4 C5 172.3(4)
Mo1 N2 C8 C9 -76.9(9)
Mo1 N2 C8 C13 104.6(8)
N2 C8 C9 C10 -179.4(4)
C13 C8 C9 C10 -1.0(6)
N2 C8 C9 C14 1.4(6)
C13 C8 C9 C14 179.9(4)
C8 C9 C10 C11 0.4(7)
C14 C9 C10 C11 179.6(4)
C9 C10 C11 C12 0.1(8)
C10 C11 C12 C13 -0.1(8)
C9 C8 C13 C12 1.0(6)
N2 C8 C13 C12 179.5(4)
C9 C8 C13 C17 -177.5(4)
N2 C8 C13 C17 0.9(6)
C11 C12 C13 C8 -0.4(7)
C11 C12 C13 C17 178.2(4)
C10 C9 C14 C16 -86.4(5)
C8 C9 C14 C16 92.7(5)
C10 C9 C14 C15 38.1(6)
C8 C9 C14 C15 -142.8(4)
C8 C13 C17 C19 -128.2(5)
C12 C13 C17 C19 53.3(6)
C8 C13 C17 C18 108.0(5)
C12 C13 C17 C18 -70.5(6)
Mo1 N3 C20 C21 127.7(12)
Mo1 N3 C20 C25 -51.3(14)
N3 C20 C21 C22 -174.8(3)
C25 C20 C21 C22 4.2(6)
N3 C20 C21 C29 3.8(6)
C25 C20 C21 C29 -177.2(4)
C20 C21 C22 C23 -1.5(6)
C29 C21 C22 C23 179.9(4)
C21 C22 C23 C24 -1.5(7)
C22 C23 C24 C25 2.0(7)
C23 C24 C25 C20 0.7(6)
C23 C24 C25 C26 -177.0(4)
N3 C20 C25 C24 175.2(3)
C21 C20 C25 C24 -3.8(6)
N3 C20 C25 C26 -7.1(6)
C21 C20 C25 C26 173.8(4)
C24 C25 C26 C28 -49.2(5)
C20 C25 C26 C28 133.2(4)
C24 C25 C26 C27 73.4(5)
C20 C25 C26 C27 -104.2(4)
C22 C21 C29 C30 -44.7(6)
C20 C21 C29 C30 136.8(5)
C22 C21 C29 C31 80.2(5)
C20 C21 C29 C31 -98.4(5)
